data_4086789
loop_
_publ_author_name
'Iwai, Tomohiro'
'Tanaka, Ryotaro'
'Sawamura, Masaya'

_publ_section_title
;
 Synthesis, Coordination Properties, and Catalytic Application of
 Triarylmethane-Monophosphines
;
_journal_issue 23
_journal_name_full Organometallics
_journal_page_first 3959
_journal_paper_doi 10.1021/acs.organomet.6b00752
_journal_volume 35
_journal_year 2016
_chemical_formula_moiety 'C36 H27 F6 P Pd'
_chemical_formula_sum 'C36 H27 F6 P Pd'
_chemical_formula_weight 710.97
_space_group_crystal_system triclinic
_space_group_IT_number 2
_space_group_name_Hall '-P 1'
_space_group_name_H-M_alt 'P -1'
_symmetry_space_group_name_Hall '-P 1'
_symmetry_space_group_name_H-M 'P -1'
_atom_sites_solution_hydrogens geom
_atom_sites_solution_primary direct
_atom_sites_solution_secondary difmap
_cell_angle_alpha 102.877(3)
_cell_angle_beta 93.9520(19)
_cell_angle_gamma 111.3260(19)
_cell_formula_units_Z 2
_cell_length_a 10.732(2)
_cell_length_b 11.145(2)
_cell_length_c 14.509(3)
_cell_measurement_reflns_used 4604
_cell_measurement_temperature 150
_cell_measurement_theta_max 27.50
_cell_measurement_theta_min 3.10
_cell_volume 1554.3(5)
_computing_cell_refinement 'CrystalClear-SM Expert 2.0 r16'
_computing_data_collection 'CrystalClear-SM Expert 2.0 r16 (Rigaku, 2013)'
_computing_data_reduction 'CrystalClear-SM Expert 2.0 r16'
_computing_molecular_graphics 'CrystalStructure 4.2'
_computing_publication_material 'CrystalStructure 4.2 (Rigaku, 2015)'
_computing_structure_refinement 'SHELXL Version 2014/7 (Sheldrick, 2008)'
_computing_structure_solution 'SIR2011 (Burla, et al., 2012)'
_diffrn_ambient_temperature 150
_diffrn_detector_area_resol_mean 7.314
_diffrn_measured_fraction_theta_full 0.990
_diffrn_measured_fraction_theta_max 0.990
_diffrn_measurement_device_type 'Rigaku Mercury70'
_diffrn_measurement_method \w
_diffrn_radiation_type 'Mo K\a'
_diffrn_radiation_wavelength 0.71075
_diffrn_reflns_av_R_equivalents 0.0284
_diffrn_reflns_Laue_measured_fraction_full 0.990
_diffrn_reflns_Laue_measured_fraction_max 0.990
_diffrn_reflns_limit_h_max 13
_diffrn_reflns_limit_h_min -9
_diffrn_reflns_limit_k_max 13
_diffrn_reflns_limit_k_min -12
_diffrn_reflns_limit_l_max 15
_diffrn_reflns_limit_l_min -17
_diffrn_reflns_number 11933
_diffrn_reflns_point_group_measured_fraction_full 0.990
_diffrn_reflns_point_group_measured_fraction_max 0.990
_diffrn_reflns_theta_full 25.242
_diffrn_reflns_theta_max 26.000
_diffrn_reflns_theta_min 3.083
_diffrn_standards_number 0
_exptl_absorpt_coefficient_mu 0.709
_exptl_absorpt_correction_T_max 0.868
_exptl_absorpt_correction_T_min 0.766
_exptl_absorpt_correction_type multi-scan
_exptl_absorpt_process_details 'REQAB (Rigaku, 1998)'
_exptl_crystal_colour colorless
_exptl_crystal_density_diffrn 1.519
_exptl_crystal_density_method 'not measured'
_exptl_crystal_description prism
_exptl_crystal_F_000 716.00
_exptl_crystal_size_max 0.200
_exptl_crystal_size_mid 0.200
_exptl_crystal_size_min 0.200
_refine_diff_density_max 0.62
_refine_diff_density_min -0.49
_refine_ls_extinction_method none
_refine_ls_goodness_of_fit_ref 1.043
_refine_ls_hydrogen_treatment constr
_refine_ls_number_parameters 455
_refine_ls_number_reflns 6036
_refine_ls_number_restraints 0
_refine_ls_R_factor_all 0.0532
_refine_ls_R_factor_gt 0.0429
_refine_ls_shift/su_max 0.000
_refine_ls_structure_factor_coef Fsqd
_refine_ls_weighting_details 'w = 1/[\s^2^(Fo^2^)+(0.0416P)^2^+1.5881P] where P=(Fo^2^+2Fc^2^)/3'
_refine_ls_weighting_scheme calc
_refine_ls_wR_factor_gt 0.0940
_refine_ls_wR_factor_ref 0.1004
_reflns_Friedel_coverage 0.000
_reflns_number_gt 5168
_reflns_number_total 6036
_reflns_threshold_expression F^2^>2.0\s(F^2^)
_cod_data_source_file om6b00752_si_002.cif
_cod_data_source_block Pd(p-allyl)(L3-H)
_cod_depositor_comments 'Adding full bibliography for 4086782--4086793.cif.'
_cod_database_code 4086789

loop_
_space_group_symop_id
_space_group_symop_operation_xyz
1 +X,+Y,+Z
2 -X,-Y,-Z

loop_
_atom_site_label
_atom_site_type_symbol
_atom_site_fract_x
_atom_site_fract_y
_atom_site_fract_z
_atom_site_U_iso_or_equiv
_atom_site_adp_type
_atom_site_occupancy
_atom_site_site_symmetry_order
_atom_site_calc_flag
_atom_site_refinement_flags_posn
_atom_site_refinement_flags_adp
_atom_site_refinement_flags_occupancy
_atom_site_disorder_assembly
_atom_site_disorder_group
Pd1 Pd 0.14837(3) 0.04531(3) 0.77260(2) 0.02874(10) Uani 1 1 d . . . . .
P1 P 0.27516(9) 0.03360(9) 0.65770(6) 0.02594(19) Uani 1 1 d . . . . .
F1A F 0.133(2) -0.525(2) 0.9485(14) 0.091(6) Uani 0.5 1 d . . P . .
F1B F 0.086(2) -0.5398(18) 0.9335(12) 0.100(8) Uani 0.5 1 d . . P . .
F2A F 0.227(2) -0.5586(18) 0.8438(15) 0.069(4) Uani 0.5 1 d . . P . .
F2B F 0.198(2) -0.576(2) 0.8197(16) 0.098(7) Uani 0.5 1 d . . P . .
F3A F 0.0029(15) -0.5745(18) 0.8242(12) 0.104(7) Uani 0.5 1 d . . P . .
F3B F 0.0350(19) -0.5825(18) 0.7813(13) 0.126(8) Uani 0.5 1 d . . P . .
F4A F 0.4433(10) 0.4310(10) 1.2959(7) 0.065(2) Uani 0.5 1 d . . P . .
F4B F 0.398(2) 0.4462(17) 1.2842(9) 0.175(9) Uani 0.5 1 d . . P . .
F5A F 0.2472(14) 0.4011(14) 1.2566(6) 0.100(4) Uani 0.5 1 d . . P . .
F5B F 0.2375(12) 0.4620(17) 1.2169(12) 0.160(8) Uani 0.5 1 d . . P . .
F6A F 0.4410(10) 0.5697(12) 1.2176(10) 0.069(3) Uani 0.5 1 d . . P . .
F6B F 0.380(3) 0.5561(16) 1.2091(11) 0.212(13) Uani 0.5 1 d . . P . .
C1 C 0.2357(4) -0.1293(3) 0.5750(2) 0.0306(8) Uani 1 1 d . . . . .
C2 C 0.3283(4) -0.1878(4) 0.5617(3) 0.0381(9) Uani 1 1 d . . . . .
H1 H 0.4177 -0.1427 0.5970 0.046 Uiso 1 1 calc R U . . .
C3 C 0.2925(5) -0.3124(4) 0.4971(3) 0.0473(10) Uani 1 1 d . . . . .
H2 H 0.3575 -0.3518 0.4891 0.057 Uiso 1 1 calc R U . . .
C4 C 0.1652(5) -0.3783(4) 0.4454(3) 0.0547(12) Uani 1 1 d . . . . .
H3 H 0.1413 -0.4632 0.4011 0.066 Uiso 1 1 calc R U . . .
C5 C 0.0705(5) -0.3207(5) 0.4576(3) 0.0642(14) Uani 1 1 d . . . . .
H4 H -0.0185 -0.3660 0.4217 0.077 Uiso 1 1 calc R U . . .
C6 C 0.1061(4) -0.1967(4) 0.5225(3) 0.0498(11) Uani 1 1 d . . . . .
H5 H 0.0410 -0.1576 0.5308 0.060 Uiso 1 1 calc R U . . .
C7 C 0.2916(3) 0.1468(4) 0.5820(2) 0.0302(7) Uani 1 1 d . . . . .
C8 C 0.3204(4) 0.1213(4) 0.4897(2) 0.0368(8) Uani 1 1 d . . . . .
H6 H 0.3286 0.0395 0.4617 0.044 Uiso 1 1 calc R U . . .
C9 C 0.3373(4) 0.2163(5) 0.4380(3) 0.0468(10) Uani 1 1 d . . . . .
H7 H 0.3558 0.1983 0.3744 0.056 Uiso 1 1 calc R U . . .
C10 C 0.3273(5) 0.3346(5) 0.4780(3) 0.0533(11) Uani 1 1 d . . . . .
H8 H 0.3405 0.3993 0.4427 0.064 Uiso 1 1 calc R U . . .
C11 C 0.2984(5) 0.3603(4) 0.5690(3) 0.0533(11) Uani 1 1 d . . . . .
H9 H 0.2909 0.4427 0.5964 0.064 Uiso 1 1 calc R U . . .
C12 C 0.2802(5) 0.2680(4) 0.6206(3) 0.0454(10) Uani 1 1 d . . . . .
H10 H 0.2597 0.2867 0.6836 0.054 Uiso 1 1 calc R U . . .
C13 C 0.4437(3) 0.0895(3) 0.7259(2) 0.0264(7) Uani 1 1 d . . . . .
C14 C 0.4478(3) 0.0993(3) 0.8213(2) 0.0247(7) Uani 1 1 d . . . . .
C15 C 0.5756(3) 0.1501(3) 0.8799(2) 0.0301(7) Uani 1 1 d . . . . .
H11 H 0.5811 0.1585 0.9468 0.036 Uiso 1 1 calc R U . . .
C16 C 0.6929(4) 0.1876(4) 0.8407(2) 0.0359(8) Uani 1 1 d . . . . .
H12 H 0.7785 0.2214 0.8809 0.043 Uiso 1 1 calc R U . . .
C17 C 0.6871(4) 0.1766(4) 0.7429(2) 0.0343(8) Uani 1 1 d . . . . .
H13 H 0.7680 0.2018 0.7160 0.041 Uiso 1 1 calc R U . . .
C18 C 0.5633(3) 0.1290(3) 0.6860(2) 0.0295(7) Uani 1 1 d . . . . .
H14 H 0.5580 0.1225 0.6193 0.035 Uiso 1 1 calc R U . . .
C19 C 0.3181(3) 0.0516(3) 0.8653(2) 0.0245(7) Uani 1 1 d . . . . .
C20 C 0.2745(3) -0.0918(3) 0.8668(2) 0.0276(7) Uani 1 1 d . . . . .
C21 C 0.1554(4) -0.1558(4) 0.9024(2) 0.0352(8) Uani 1 1 d . . . . .
H15 H 0.1048 -0.1056 0.9280 0.042 Uiso 1 1 calc R U . . .
C22 C 0.1108(4) -0.2887(4) 0.9010(3) 0.0385(9) Uani 1 1 d . . . . .
H16 H 0.0311 -0.3284 0.9263 0.046 Uiso 1 1 calc R U . . .
C23 C 0.1821(4) -0.3656(4) 0.8627(2) 0.0358(8) Uani 1 1 d . . . . .
C24 C 0.2981(4) -0.3055(4) 0.8277(3) 0.0392(9) Uani 1 1 d . . . . .
H17 H 0.3474 -0.3568 0.8014 0.047 Uiso 1 1 calc R U . . .
C25 C 0.3445(4) -0.1707(4) 0.8303(2) 0.0331(8) Uani 1 1 d . . . . .
H18 H 0.4258 -0.1314 0.8065 0.040 Uiso 1 1 calc R U . . .
C26 C 0.1298(5) -0.5095(4) 0.8590(3) 0.0529(11) Uani 1 1 d . . . . .
C27 C 0.3302(3) 0.1511(3) 0.9590(2) 0.0251(7) Uani 1 1 d . . . . .
C28 C 0.3562(4) 0.2828(4) 0.9594(2) 0.0336(8) Uani 1 1 d . . . . .
H19 H 0.3677 0.3079 0.9012 0.040 Uiso 1 1 calc R U . . .
C29 C 0.3657(4) 0.3780(4) 1.0414(2) 0.0393(9) Uani 1 1 d . . . . .
H20 H 0.3836 0.4673 1.0393 0.047 Uiso 1 1 calc R U . . .
C30 C 0.3491(4) 0.3429(4) 1.1268(2) 0.0401(9) Uani 1 1 d . . . . .
C31 C 0.3279(4) 0.2147(4) 1.1291(2) 0.0394(9) Uani 1 1 d . . . . .
H21 H 0.3190 0.1912 1.1881 0.047 Uiso 1 1 calc R U . . .
C32 C 0.3191(4) 0.1188(4) 1.0468(2) 0.0327(8) Uani 1 1 d . . . . .
H22 H 0.3055 0.0307 1.0500 0.039 Uiso 1 1 calc R U . . .
C33 C 0.3557(7) 0.4456(6) 1.2152(4) 0.0726(17) Uani 1 1 d . . . . .
C34B C -0.0306(5) 0.0539(7) 0.6974(3) 0.0809(18) Uani 0.375(13) 1 d G . P A 1
H24B H -0.0145 0.1213 0.6604 0.097 Uiso 0.375(13) 1 calc R U P A 1
H23B H -0.1063 -0.0325 0.6658 0.097 Uiso 0.375(13) 1 calc R U P A 1
C35B C -0.0160(7) 0.1030(5) 0.8032(3) 0.050(4) Uani 0.375(13) 1 d G . P A 1
H25B H 0.0203 0.2028 0.8194 0.061 Uiso 0.375(13) 1 calc R U P A 1
C36B C 0.0094(4) 0.0739(5) 0.8729(2) 0.0582(13) Uani 0.375(13) 1 d G . P A 1
H26B H -0.0585 -0.0080 0.8832 0.070 Uiso 0.375(13) 1 calc R U P A 1
H27B H 0.0499 0.1479 0.9321 0.070 Uiso 0.375(13) 1 calc R U P A 1
C34A C -0.0306(5) 0.0539(7) 0.6974(3) 0.0809(18) Uani 0.625(13) 1 d G . P A 2
H23A H -0.0249 0.1436 0.6945 0.097 Uiso 0.625(13) 1 calc R U P A 2
H24A H -0.0756 -0.0162 0.6367 0.097 Uiso 0.625(13) 1 calc R U P A 2
C35A C -0.0609(4) 0.0208(6) 0.7760(3) 0.048(3) Uani 0.625(13) 1 d G . P A 2
H25A H -0.1227 -0.0754 0.7629 0.058 Uiso 0.625(13) 1 calc R U P A 2
C36A C 0.0094(4) 0.0739(5) 0.8729(2) 0.0582(13) Uani 0.625(13) 1 d G . P A 2
H27A H -0.0141 0.0134 0.9153 0.070 Uiso 0.625(13) 1 calc R U P A 2
H26A H 0.0237 0.1673 0.9047 0.070 Uiso 0.625(13) 1 calc R U P A 2

loop_
_atom_site_aniso_label
_atom_site_aniso_U_11
_atom_site_aniso_U_22
_atom_site_aniso_U_33
_atom_site_aniso_U_23
_atom_site_aniso_U_13
_atom_site_aniso_U_12
Pd1 0.02222(15) 0.03391(17) 0.03197(15) 0.00825(11) 0.00803(10) 0.01277(12)
P1 0.0244(5) 0.0307(5) 0.0241(4) 0.0065(3) 0.0056(3) 0.0124(4)
F1A 0.130(13) 0.058(7) 0.107(8) 0.059(6) 0.028(6) 0.037(8)
F1B 0.160(18) 0.042(5) 0.117(12) 0.036(7) 0.108(14) 0.038(9)
F2A 0.086(7) 0.034(6) 0.106(8) 0.030(6) 0.019(5) 0.039(6)
F2B 0.113(13) 0.039(5) 0.142(15) 0.019(7) 0.086(13) 0.024(7)
F3A 0.051(5) 0.034(6) 0.20(2) 0.031(10) -0.018(9) -0.008(4)
F3B 0.17(2) 0.025(4) 0.126(11) -0.004(6) -0.084(10) 0.003(9)
F4A 0.087(5) 0.056(4) 0.030(3) 0.000(3) -0.006(3) 0.013(4)
F4B 0.35(3) 0.169(12) 0.039(6) -0.024(6) -0.028(9) 0.173(14)
F5A 0.106(8) 0.154(11) 0.047(4) -0.013(4) 0.024(4) 0.082(7)
F5B 0.059(6) 0.154(14) 0.180(14) -0.111(11) 0.018(8) 0.036(7)
F6A 0.073(4) 0.038(5) 0.059(5) -0.021(3) 0.006(3) 0.000(3)
F6B 0.52(4) 0.089(13) 0.072(8) 0.019(8) 0.084(18) 0.173(19)
C1 0.032(2) 0.0302(19) 0.0289(16) 0.0080(14) 0.0077(14) 0.0107(16)
C2 0.035(2) 0.034(2) 0.041(2) 0.0053(16) 0.0061(16) 0.0117(17)
C3 0.050(3) 0.033(2) 0.059(2) 0.0072(18) 0.015(2) 0.019(2)
C4 0.061(3) 0.032(2) 0.054(2) -0.0060(19) 0.012(2) 0.009(2)
C5 0.052(3) 0.047(3) 0.066(3) -0.014(2) -0.007(2) 0.008(2)
C6 0.037(2) 0.049(3) 0.056(2) -0.001(2) -0.0004(19) 0.018(2)
C7 0.0275(19) 0.034(2) 0.0292(16) 0.0091(14) 0.0014(13) 0.0129(16)
C8 0.035(2) 0.042(2) 0.0345(18) 0.0122(16) 0.0055(15) 0.0154(18)
C9 0.045(3) 0.062(3) 0.037(2) 0.0240(19) 0.0070(17) 0.018(2)
C10 0.053(3) 0.051(3) 0.059(3) 0.030(2) 0.003(2) 0.017(2)
C11 0.066(3) 0.044(3) 0.056(3) 0.017(2) 0.003(2) 0.027(2)
C12 0.061(3) 0.041(2) 0.037(2) 0.0099(17) 0.0043(18) 0.024(2)
C13 0.0199(17) 0.0231(17) 0.0381(17) 0.0075(13) 0.0043(13) 0.0109(14)
C14 0.0197(17) 0.0195(16) 0.0396(17) 0.0118(13) 0.0109(13) 0.0096(14)
C15 0.0308(19) 0.036(2) 0.0255(16) 0.0110(14) 0.0041(13) 0.0143(16)
C16 0.0247(19) 0.044(2) 0.0401(19) 0.0134(16) 0.0013(15) 0.0137(17)
C17 0.029(2) 0.040(2) 0.0400(19) 0.0137(16) 0.0143(15) 0.0162(17)
C18 0.0305(19) 0.0325(19) 0.0305(16) 0.0117(14) 0.0132(14) 0.0146(16)
C19 0.0260(18) 0.0272(17) 0.0251(15) 0.0105(13) 0.0091(13) 0.0130(14)
C20 0.0325(19) 0.0276(18) 0.0234(15) 0.0079(13) 0.0059(13) 0.0115(15)
C21 0.038(2) 0.0290(19) 0.0425(19) 0.0099(15) 0.0180(16) 0.0146(17)
C22 0.037(2) 0.032(2) 0.044(2) 0.0129(16) 0.0143(16) 0.0074(17)
C23 0.044(2) 0.0252(19) 0.0361(18) 0.0087(14) 0.0059(16) 0.0106(17)
C24 0.047(2) 0.033(2) 0.047(2) 0.0115(16) 0.0154(18) 0.0245(19)
C25 0.031(2) 0.033(2) 0.0399(18) 0.0135(15) 0.0130(15) 0.0141(16)
C26 0.061(3) 0.033(2) 0.066(3) 0.012(2) 0.016(2) 0.019(2)
C27 0.0212(17) 0.0278(18) 0.0280(15) 0.0089(13) 0.0068(12) 0.0101(14)
C28 0.043(2) 0.0317(19) 0.0306(17) 0.0129(14) 0.0108(15) 0.0164(17)
C29 0.049(2) 0.0278(19) 0.040(2) 0.0079(15) 0.0096(17) 0.0139(18)
C30 0.045(2) 0.039(2) 0.0301(18) -0.0001(15) 0.0086(16) 0.0138(19)
C31 0.044(2) 0.044(2) 0.0252(16) 0.0078(15) 0.0091(15) 0.0106(19)
C32 0.038(2) 0.0321(19) 0.0305(17) 0.0118(14) 0.0085(15) 0.0140(17)
C33 0.109(5) 0.059(4) 0.039(3) -0.003(2) 0.021(3) 0.027(3)
C34B 0.042(3) 0.140(6) 0.069(3) 0.011(3) 0.000(2) 0.056(3)
C35B 0.022(7) 0.035(7) 0.092(11) 0.007(7) 0.018(7) 0.013(6)
C36B 0.036(2) 0.088(4) 0.057(3) 0.011(3) 0.025(2) 0.033(3)
C34A 0.042(3) 0.140(6) 0.069(3) 0.011(3) 0.000(2) 0.056(3)
C35A 0.017(4) 0.079(7) 0.060(5) 0.027(4) 0.015(3) 0.025(4)
C36A 0.036(2) 0.088(4) 0.057(3) 0.011(3) 0.025(2) 0.033(3)

loop_
_atom_type_symbol
_atom_type_description
_atom_type_scat_dispersion_real
_atom_type_scat_dispersion_imag
_atom_type_scat_source
C C 0.0033 0.0016
;
International Tables for Crystallography
(Vol. C, Tables 4.2.6.8 and 6.1.1.4)
;
H H 0.0000 0.0000
;
International Tables for Crystallography
(Vol. C, Table 6.1.1.4)
;
F F 0.0171 0.0103
;
International Tables for Crystallography
(Vol. C, Tables 4.2.6.8 and 6.1.1.4)
;
Pd Pd -0.9988 1.0072
;
International Tables for Crystallography
(Vol. C, Tables 4.2.6.8 and 6.1.1.4)
;
P P 0.1023 0.0942
;
International Tables for Crystallography
(Vol. C, Tables 4.2.6.8 and 6.1.1.4)
;

loop_
_geom_angle_atom_site_label_1
_geom_angle_atom_site_label_2
_geom_angle_atom_site_label_3
_geom_angle
C35B Pd1 C19 131.53(13)
C19 Pd1 C35A 138.87(13)
C35B Pd1 C34B 40.28(8)
C19 Pd1 C34B 171.78(13)
C19 Pd1 C34A 171.78(13)
C35A Pd1 C34A 34.79(6)
C19 Pd1 C36A 103.03(12)
C35A Pd1 C36A 38.20(5)
C34A Pd1 C36A 69.27(8)
C35B Pd1 C36B 31.3
C19 Pd1 C36B 103.03(12)
C34B Pd1 C36B 69.27(8)
C35B Pd1 P1 139.56(11)
C19 Pd1 P1 84.90(8)
C35A Pd1 P1 135.22(10)
C34B Pd1 P1 102.53(10)
C34A Pd1 P1 102.53(10)
C36A Pd1 P1 170.73(12)
C36B Pd1 P1 170.73(12)
C13 P1 C7 104.97(16)
C13 P1 C1 108.49(15)
C7 P1 C1 105.06(15)
C13 P1 Pd1 102.58(10)
C7 P1 Pd1 117.07(11)
C1 P1 Pd1 117.72(11)
C26 F1B F3A 50.2(9)
C26 F2B F3B 48.9(9)
F3B F3A C26 78(2)
F3B F3A F1B 122(3)
C26 F3A F1B 49.4(10)
F3A F3B C26 70(2)
F3A F3B F2B 107(3)
C26 F3B F2B 46.7(10)
F4B F4A C33 32.1(19)
F4A F4B C33 131(3)
F4A F4B F5A 146(3)
C33 F4B F5A 59.4(10)
F5B F5A C33 68.6(12)
F5B F5A F4B 104.0(18)
C33 F5A F4B 43.7(8)
F5A F5B C33 67.0(13)
F5A F5B F6B 108.4(18)
C33 F5B F6B 48.0(8)
F6B F6A C33 62(2)
F6A F6B C33 91(3)
F6A F6B F5B 146(4)
C33 F6B F5B 57.5(11)
C2 C1 C6 118.6(3)
C2 C1 P1 123.3(3)
C6 C1 P1 118.1(3)
C1 C2 C3 120.8(4)
C1 C2 H1 119.6
C3 C2 H1 119.6
C4 C3 C2 120.5(4)
C4 C3 H2 119.8
C2 C3 H2 119.8
C3 C4 C5 119.6(4)
C3 C4 H3 120.2
C5 C4 H3 120.2
C4 C5 C6 119.9(4)
C4 C5 H4 120.1
C6 C5 H4 120.1
C1 C6 C5 120.7(4)
C1 C6 H5 119.7
C5 C6 H5 119.7
C8 C7 C12 118.5(3)
C8 C7 P1 123.5(3)
C12 C7 P1 118.0(3)
C7 C8 C9 119.8(4)
C7 C8 H6 120.1
C9 C8 H6 120.1
C10 C9 C8 120.5(4)
C10 C9 H7 119.7
C8 C9 H7 119.7
C9 C10 C11 120.1(4)
C9 C10 H8 120.0
C11 C10 H8 120.0
C10 C11 C12 120.3(4)
C10 C11 H9 119.8
C12 C11 H9 119.8
C11 C12 C7 120.8(4)
C11 C12 H10 119.6
C7 C12 H10 119.6
C14 C13 C18 121.3(3)
C14 C13 P1 115.0(2)
C18 C13 P1 123.5(3)
C13 C14 C15 118.3(3)
C13 C14 C19 122.0(3)
C15 C14 C19 119.7(3)
C16 C15 C14 120.4(3)
C16 C15 H11 119.8
C14 C15 H11 119.8
C15 C16 C17 120.7(3)
C15 C16 H12 119.7
C17 C16 H12 119.7
C18 C17 C16 119.1(3)
C18 C17 H13 120.5
C16 C17 H13 120.5
C17 C18 C13 120.2(3)
C17 C18 H14 119.9
C13 C18 H14 119.9
C20 C19 C27 116.6(3)
C20 C19 C14 112.2(3)
C27 C19 C14 110.4(3)
C20 C19 Pd1 101.7(2)
C27 C19 Pd1 105.4(2)
C14 C19 Pd1 109.9(2)
C25 C20 C21 116.4(3)
C25 C20 C19 122.6(3)
C21 C20 C19 121.0(3)
C22 C21 C20 121.8(3)
C22 C21 H15 119.1
C20 C21 H15 119.1
C21 C22 C23 120.4(3)
C21 C22 H16 119.8
C23 C22 H16 119.8
C24 C23 C22 118.7(3)
C24 C23 C26 121.8(4)
C22 C23 C26 119.5(4)
C23 C24 C25 121.0(3)
C23 C24 H17 119.5
C25 C24 H17 119.5
C24 C25 C20 121.6(3)
C24 C25 H18 119.2
C20 C25 H18 119.2
F1B C26 F3A 80.4(14)
F1B C26 F2B 114.7(12)
F3A C26 F2B 109.4(14)
F1B C26 F3B 109.7(14)
F3A C26 F3B 32.4(11)
F2B C26 F3B 84.4(14)
F1B C26 F1A 21.4(19)
F3A C26 F1A 101.4(13)
F2B C26 F1A 103.2(13)
F3B C26 F1A 128.6(13)
F1B C26 F2A 106.3(12)
F3A C26 F2A 124.5(12)
F2B C26 F2A 17.5(19)
F3B C26 F2A 101.8(13)
F1A C26 F2A 90.7(12)
F1B C26 C23 116.1(8)
F3A C26 C23 114.7(10)
F2B C26 C23 116.2(9)
F3B C26 C23 111.2(10)
F1A C26 C23 110.2(9)
F2A C26 C23 110.8(9)
C28 C27 C32 117.4(3)
C28 C27 C19 118.9(3)
C32 C27 C19 123.7(3)
C29 C28 C27 122.1(3)
C29 C28 H19 118.9
C27 C28 H19 118.9
C28 C29 C30 119.6(4)
C28 C29 H20 120.2
C30 C29 H20 120.2
C31 C30 C29 119.5(3)
C31 C30 C33 121.0(4)
C29 C30 C33 119.5(4)
C30 C31 C32 121.1(3)
C30 C31 H21 119.5
C32 C31 H21 119.5
C31 C32 C27 120.2(3)
C31 C32 H22 119.9
C27 C32 H22 119.9
F4B C33 F6B 111.0(14)
F4B C33 F5A 76.9(13)
F6B C33 F5A 112.1(14)
F4B C33 F6A 95.7(14)
F6B C33 F6A 27.0(16)
F5A C33 F6A 132.0(9)
F4B C33 F5B 111.8(13)
F6B C33 F5B 74.5(14)
F5A C33 F5B 44.3(9)
F6A C33 F5B 100.8(11)
F4B C33 C30 121.4(10)
F6B C33 C30 117.5(8)
F5A C33 C30 110.8(7)
F6A C33 C30 113.2(7)
F5B C33 C30 111.2(7)
F4B C33 F4A 17.1(12)
F6B C33 F4A 116.3(13)
F5A C33 F4A 90.1(7)
F6A C33 F4A 95.0(8)
F5B C33 F4A 128.4(10)
C30 C33 F4A 106.7(6)
C35B C34B Pd1 67.8(2)
C35B C34B H24B 116.9
Pd1 C34B H24B 116.9
C35B C34B H23B 116.9
Pd1 C34B H23B 116.9
H24B C34B H23B 113.9
C36B C35B C34B 139.7
C36B C35B Pd1 78.2(2)
C34B C35B Pd1 71.96(18)
C36B C35B H25B 107.2
C34B C35B H25B 107.2
Pd1 C35B H25B 107.2
C35B C36B Pd1 70.5(3)
C35B C36B H26B 116.6
Pd1 C36B H26B 116.6
C35B C36B H27B 116.6
Pd1 C36B H27B 116.6
H26B C36B H27B 113.6
C35A C34A Pd1 71.8(3)
C35A C34A H23A 116.4
Pd1 C34A H23A 116.4
C35A C34A H24A 116.4
Pd1 C34A H24A 116.4
H23A C34A H24A 113.4
C34A C35A C36A 132.0
C34A C35A Pd1 73.4(3)
C36A C35A Pd1 72.5(2)
C34A C35A H25A 111.7
C36A C35A H25A 111.7
Pd1 C35A H25A 111.7
C35A C36A Pd1 69.3(2)
C35A C36A H27A 116.7
Pd1 C36A H27A 116.7
C35A C36A H26A 116.7
Pd1 C36A H26A 116.7
H27A C36A H26A 113.7

loop_
_geom_bond_atom_site_label_1
_geom_bond_atom_site_label_2
_geom_bond_distance
Pd1 C35B 2.128(5)
Pd1 C19 2.159(3)
Pd1 C35A 2.167(5)
Pd1 C34B 2.186(4)
Pd1 C34A 2.186(4)
Pd1 C36A 2.209(3)
Pd1 C36B 2.209(3)
Pd1 P1 2.2345(9)
P1 C13 1.816(3)
P1 C7 1.820(4)
P1 C1 1.821(3)
F1A C26 1.347(18)
F1B C26 1.273(16)
F1B F3A 1.65(3)
F2A C26 1.350(17)
F2B C26 1.295(18)
F2B F3B 1.77(3)
F3A F3B 0.74(3)
F3A C26 1.288(16)
F3B C26 1.341(18)
F4A F4B 0.59(2)
F4A C33 1.525(12)
F4B C33 1.069(13)
F4B F5A 1.51(2)
F5A F5B 1.01(2)
F5A C33 1.331(14)
F5B C33 1.347(13)
F5B F6B 1.54(3)
F6A F6B 0.61(3)
F6A C33 1.343(14)
F6B C33 1.187(16)
C1 C2 1.376(5)
C1 C6 1.385(5)
C2 C3 1.392(5)
C2 H1 0.9500
C3 C4 1.361(6)
C3 H2 0.9500
C4 C5 1.388(6)
C4 H3 0.9500
C5 C6 1.389(6)
C5 H4 0.9500
C6 H5 0.9500
C7 C8 1.386(5)
C7 C12 1.395(5)
C8 C9 1.396(5)
C8 H6 0.9500
C9 C10 1.362(6)
C9 H7 0.9500
C10 C11 1.369(6)
C10 H8 0.9500
C11 C12 1.371(6)
C11 H9 0.9500
C12 H10 0.9500
C13 C14 1.360(4)
C13 C18 1.408(4)
C14 C15 1.409(5)
C14 C19 1.537(4)
C15 C16 1.380(5)
C15 H11 0.9500
C16 C17 1.392(5)
C16 H12 0.9500
C17 C18 1.367(5)
C17 H13 0.9500
C18 H14 0.9500
C19 C20 1.499(5)
C19 C27 1.516(4)
C20 C25 1.394(5)
C20 C21 1.415(5)
C21 C22 1.376(5)
C21 H15 0.9500
C22 C23 1.397(5)
C22 H16 0.9500
C23 C24 1.374(5)
C23 C26 1.480(5)
C24 C25 1.391(5)
C24 H17 0.9500
C25 H18 0.9500
C27 C28 1.389(5)
C27 C32 1.400(4)
C28 C29 1.376(5)
C28 H19 0.9500
C29 C30 1.384(5)
C29 H20 0.9500
C30 C31 1.372(5)
C30 C33 1.495(5)
C31 C32 1.385(5)
C31 H21 0.9500
C32 H22 0.9500
C34B C35B 1.4866
C34B H24B 0.9900
C34B H23B 0.9900
C35B C36B 1.1722
C35B H25B 1.0000
C36B H26B 0.9900
C36B H27B 0.9900
C34A C35A 1.3015
C34A H23A 0.9900
C34A H24A 0.9900
C35A C36A 1.4326
C35A H25A 1.0000
C36A H27A 0.9900
C36A H26A 0.9900

loop_
_geom_torsion_atom_site_label_1
_geom_torsion_atom_site_label_2
_geom_torsion_atom_site_label_3
_geom_torsion_atom_site_label_4
_geom_torsion
C26 F1B F3A F3B 30(4)
F1B F3A F3B C26 -23(3)
C26 F3A F3B F2B 28.7(19)
F1B F3A F3B F2B 6(4)
C26 F2B F3B F3A -38(3)
C33 F4A F4B F5A 94(5)
F4A F4B F5A F5B -155(5)
C33 F4B F5A F5B -36.5(12)
F4A F4B F5A C33 -119(5)
F4B F5A F5B C33 26.2(8)
C33 F5A F5B F6B -24.9(9)
F4B F5A F5B F6B 1.3(14)
C33 F6A F6B F5B 21(4)
F5A F5B F6B F6A 7(5)
C33 F5B F6B F6A -25(4)
F5A F5B F6B C33 31.5(12)
C13 P1 C1 C2 -6.9(3)
C7 P1 C1 C2 104.9(3)
Pd1 P1 C1 C2 -122.7(3)
C13 P1 C1 C6 173.7(3)
C7 P1 C1 C6 -74.5(3)
Pd1 P1 C1 C6 57.9(3)
C6 C1 C2 C3 -0.3(6)
P1 C1 C2 C3 -179.7(3)
C1 C2 C3 C4 0.5(6)
C2 C3 C4 C5 -0.3(7)
C3 C4 C5 C6 -0.1(8)
C2 C1 C6 C5 0.0(6)
P1 C1 C6 C5 179.4(4)
C4 C5 C6 C1 0.2(7)
C13 P1 C7 C8 92.1(3)
C1 P1 C7 C8 -22.3(3)
Pd1 P1 C7 C8 -155.0(3)
C13 P1 C7 C12 -85.1(3)
C1 P1 C7 C12 160.6(3)
Pd1 P1 C7 C12 27.9(3)
C12 C7 C8 C9 0.0(5)
P1 C7 C8 C9 -177.1(3)
C7 C8 C9 C10 0.8(6)
C8 C9 C10 C11 -1.1(7)
C9 C10 C11 C12 0.5(7)
C10 C11 C12 C7 0.4(7)
C8 C7 C12 C11 -0.6(6)
P1 C7 C12 C11 176.7(3)
C7 P1 C13 C14 134.1(3)
C1 P1 C13 C14 -114.0(3)
Pd1 P1 C13 C14 11.3(3)
C7 P1 C13 C18 -41.8(3)
C1 P1 C13 C18 70.2(3)
Pd1 P1 C13 C18 -164.6(3)
C18 C13 C14 C15 -0.1(5)
P1 C13 C14 C15 -176.1(2)
C18 C13 C14 C19 -177.6(3)
P1 C13 C14 C19 6.5(4)
C13 C14 C15 C16 -0.5(5)
C19 C14 C15 C16 177.0(3)
C14 C15 C16 C17 0.3(6)
C15 C16 C17 C18 0.6(6)
C16 C17 C18 C13 -1.2(5)
C14 C13 C18 C17 0.9(5)
P1 C13 C18 C17 176.5(3)
C13 C14 C19 C20 90.4(4)
C15 C14 C19 C20 -87.1(4)
C13 C14 C19 C27 -137.8(3)
C15 C14 C19 C27 44.8(4)
C13 C14 C19 Pd1 -22.0(4)
C15 C14 C19 Pd1 160.6(2)
C27 C19 C20 C25 -129.8(3)
C14 C19 C20 C25 -1.1(4)
Pd1 C19 C20 C25 116.2(3)
C27 C19 C20 C21 52.9(4)
C14 C19 C20 C21 -178.5(3)
Pd1 C19 C20 C21 -61.1(3)
C25 C20 C21 C22 0.0(5)
C19 C20 C21 C22 177.4(3)
C20 C21 C22 C23 -0.9(6)
C21 C22 C23 C24 0.9(6)
C21 C22 C23 C26 -178.0(4)
C22 C23 C24 C25 0.0(6)
C26 C23 C24 C25 178.9(4)
C23 C24 C25 C20 -1.0(6)
C21 C20 C25 C24 1.0(5)
C19 C20 C25 C24 -176.5(3)
F3A F1B C26 F2B -107.0(16)
F3A F1B C26 F3B -14.1(18)
F3A F1B C26 F1A -168(4)
F3A F1B C26 F2A -123.4(13)
F3A F1B C26 C23 113.0(11)
F3B F3A C26 F1B -155(3)
F3B F3A C26 F2B -42(3)
F1B F3A C26 F2B 112.9(12)
F1B F3A C26 F3B 155(3)
F3B F3A C26 F1A -150(3)
F1B F3A C26 F1A 4.4(15)
F3B F3A C26 F2A -51(4)
F1B F3A C26 F2A 103.2(14)
F3B F3A C26 C23 91(3)
F1B F3A C26 C23 -114.4(9)
F3B F2B C26 F1B 109.2(15)
F3B F2B C26 F3A 21.0(17)
F3B F2B C26 F1A 128.4(13)
F3B F2B C26 F2A 173(5)
F3B F2B C26 C23 -110.9(11)
F3A F3B C26 F1B 27(4)
F2B F3B C26 F1B -114.3(13)
F2B F3B C26 F3A -141(3)
F3A F3B C26 F2B 141(3)
F3A F3B C26 F1A 38(4)
F2B F3B C26 F1A -102.5(15)
F3A F3B C26 F2A 139(3)
F2B F3B C26 F2A -2.0(16)
F3A F3B C26 C23 -103(3)
F2B F3B C26 C23 116.0(10)
C24 C23 C26 F1B 138.3(13)
C22 C23 C26 F1B -42.8(13)
C24 C23 C26 F3A -130.4(9)
C22 C23 C26 F3A 48.4(10)
C24 C23 C26 F2B -1.0(13)
C22 C23 C26 F2B 177.8(12)
C24 C23 C26 F3B -95.3(10)
C22 C23 C26 F3B 83.5(10)
C24 C23 C26 F1A 115.9(11)
C22 C23 C26 F1A -65.3(11)
C24 C23 C26 F2A 17.1(11)
C22 C23 C26 F2A -164.1(10)
C20 C19 C27 C28 -173.3(3)
C14 C19 C27 C28 57.2(4)
Pd1 C19 C27 C28 -61.4(3)
C20 C19 C27 C32 8.0(5)
C14 C19 C27 C32 -121.5(3)
Pd1 C19 C27 C32 119.8(3)
C32 C27 C28 C29 -2.5(5)
C19 C27 C28 C29 178.7(3)
C27 C28 C29 C30 0.0(6)
C28 C29 C30 C31 2.1(6)
C28 C29 C30 C33 -178.3(4)
C29 C30 C31 C32 -1.7(6)
C33 C30 C31 C32 178.7(4)
C30 C31 C32 C27 -0.8(6)
C28 C27 C32 C31 2.9(5)
C19 C27 C32 C31 -178.3(3)
F4A F4B C33 F6B -111(4)
F5A F4B C33 F6B 108.9(16)
F4A F4B C33 F5A 140(5)
F4A F4B C33 F6A -88(4)
F5A F4B C33 F6A 131.9(9)
F4A F4B C33 F5B 168(4)
F5A F4B C33 F5B 27.8(12)
F4A F4B C33 C30 33(5)
F5A F4B C33 C30 -106.5(10)
F5A F4B C33 F4A -140(5)
F6A F6B C33 F4B 59(3)
F5B F6B C33 F4B -107.8(15)
F6A F6B C33 F5A 143(2)
F5B F6B C33 F5A -23.9(12)
F5B F6B C33 F6A -167(3)
F6A F6B C33 F5B 167(3)
F6A F6B C33 C30 -87(3)
F5B F6B C33 C30 106.1(10)
F6A F6B C33 F4A 41(3)
F5B F6B C33 F4A -125.6(12)
F5B F5A C33 F4B 141.7(15)
F5B F5A C33 F6B 34.0(16)
F4B F5A C33 F6B -107.6(14)
F5B F5A C33 F6A 55.8(17)
F4B F5A C33 F6A -85.9(14)
F4B F5A C33 F5B -141.7(15)
F5B F5A C33 C30 -99.4(12)
F4B F5A C33 C30 118.9(11)
F5B F5A C33 F4A 152.7(12)
F4B F5A C33 F4A 11.0(11)
F6B F6A C33 F4B -127(3)
F6B F6A C33 F5A -49(3)
F6B F6A C33 F5B -13(3)
F6B F6A C33 C30 106(3)
F6B F6A C33 F4A -144(3)
F5A F5B C33 F4B -40.6(17)
F6B F5B C33 F4B 106.9(15)
F5A F5B C33 F6B -147.5(14)
F6B F5B C33 F5A 147.5(14)
F5A F5B C33 F6A -141.3(13)
F6B F5B C33 F6A 6.2(13)
F5A F5B C33 C30 98.5(13)
F6B F5B C33 C30 -114.0(9)
F5A F5B C33 F4A -35.9(16)
F6B F5B C33 F4A 111.5(13)
C31 C30 C33 F4B 34.4(17)
C29 C30 C33 F4B -145.1(16)
C31 C30 C33 F6B 176.8(17)
C29 C30 C33 F6B -2.7(18)
C31 C30 C33 F5A -52.5(9)
C29 C30 C33 F5A 127.9(7)
C31 C30 C33 F6A 147.3(8)
C29 C30 C33 F6A -32.3(10)
C31 C30 C33 F5B -100.2(13)
C29 C30 C33 F5B 80.3(13)
C31 C30 C33 F4A 44.1(7)
C29 C30 C33 F4A -135.4(5)
F4B F4A C33 F6B 76(5)
F4B F4A C33 F5A -39(5)
F4B F4A C33 F6A 93(5)
F4B F4A C33 F5B -15(5)
F4B F4A C33 C30 -151(4)
Pd1 C34B C35B C36B -44.2(7)
C34B C35B C36B Pd1 42.7(6)
Pd1 C34A C35A C36A 46.3(6)
C34A C35A C36A Pd1 -46.6(7)
